data_4513748
loop_
_publ_author_name
'Izquierdo, Javier'
'Peric\`as, Miquel A.'

_publ_section_title
;
 A Recyclable, Immobilized Analogue of Benzotetramisole for Catalytic
 Enantioselective Domino Michael Addition/Cyclization Reactions in Batch
 and Flow
;
_journal_issue 1
_journal_name_full 'ACS Catalysis'
_journal_page_first 348
_journal_paper_doi 10.1021/acscatal.5b02121
_journal_volume 6
_journal_year 2016
_chemical_absolute_configuration ad
_chemical_formula_sum 'C23.73 H18.45 Cl0.7 N O3.12 S'
_chemical_formula_weight 424.42
_chemical_name_systematic
;
 ?
;
_space_group_IT_number 18
_space_group_name_Hall 'P 2 2ab'
_symmetry_cell_setting orthorhombic
_symmetry_space_group_name_Hall 'P 2 2ab'
_symmetry_space_group_name_H-M 'P 21 21 2'
_atom_sites_solution_hydrogens geom
_audit_creation_method SHELXL-2014
_cell_angle_alpha 90
_cell_angle_beta 90
_cell_angle_gamma 90
_cell_formula_units_Z 4
_cell_length_a 9.7227(6)
_cell_length_b 23.8357(14)
_cell_length_c 8.7364(5)
_cell_measurement_reflns_used 4786
_cell_measurement_temperature 100(2)
_cell_measurement_theta_max 28.92
_cell_measurement_theta_min 2.33
_cell_volume 2024.6(2)
_computing_cell_refinement 'Bruker APEX2 v2014.9-0'
_computing_data_collection 'Bruker APEX2 v2014.9-0'
_computing_data_reduction 'Bruker SAINT V7.60A'
_computing_molecular_graphics 'Bruker SHELXTL'
_computing_publication_material 'Bruker SHELXTL'
_computing_structure_refinement 'SHELXL-2014 (Sheldrick, 2014)'
_computing_structure_solution Sir2011
_diffrn_ambient_temperature 100(2)
_diffrn_detector_area_resol_mean 512
_diffrn_detector_type '4K CCD area detector APEX II'
_diffrn_measured_fraction_theta_full 0.998
_diffrn_measured_fraction_theta_max 0.982
_diffrn_measurement_device_type 'APEX DUO Kappa 4-axis goniometer'
_diffrn_measurement_method
;
 Fullsphere data collection, phi and omega scans
;
_diffrn_measurement_specimen_support 'magnetic support with MicroMount'
_diffrn_radiation_monochromator 'Quazar MX Multilayer Optics'
_diffrn_radiation_type MoK\a
_diffrn_radiation_wavelength 0.71073
_diffrn_reflns_av_R_equivalents 0.0402
_diffrn_reflns_av_unetI/netI 0.0489
_diffrn_reflns_laue_measured_fraction_full 0.998
_diffrn_reflns_laue_measured_fraction_max 0.982
_diffrn_reflns_limit_h_max 13
_diffrn_reflns_limit_h_min -13
_diffrn_reflns_limit_k_max 17
_diffrn_reflns_limit_k_min -34
_diffrn_reflns_limit_l_max 11
_diffrn_reflns_limit_l_min -11
_diffrn_reflns_number 18010
_diffrn_reflns_point_group_measured_fraction_full 0.998
_diffrn_reflns_point_group_measured_fraction_max 0.977
_diffrn_reflns_theta_full 25.242
_diffrn_reflns_theta_max 30.493
_diffrn_reflns_theta_min 1.709
_diffrn_source 'Microfocus source E025 IuS'
_diffrn_source_current 0.6
_diffrn_source_power 50
_diffrn_source_size '0.2 mm x 0.2 mm fine focus'
_diffrn_source_type 'Bruker APEX DUO'
_exptl_absorpt_coefficient_mu 0.279
_exptl_absorpt_correction_T_max 0.959
_exptl_absorpt_correction_T_min 0.905
_exptl_absorpt_correction_type multi-scan
_exptl_absorpt_process_details
; 
 SADABS Version 2008/1 Bruker-Nonius
 Blessing, Acta Cryst. (1995) A51 33-38
;
_exptl_crystal_colour colourless
_exptl_crystal_density_diffrn 1.392
_exptl_crystal_description block
_exptl_crystal_F_000 883
_exptl_crystal_size_max 0.35
_exptl_crystal_size_mid 0.30
_exptl_crystal_size_min 0.15
_refine_diff_density_max 0.399
_refine_diff_density_min -0.538
_refine_diff_density_rms 0.061
_refine_ls_abs_structure_details
;
 Flack x determined using 1973 quotients [(I+)-(I-)]/[(I+)+(I-)]
 (Parsons, Flack and Wagner, Acta Cryst. B69 (2013) 249-259).
;
_refine_ls_abs_structure_Flack -0.08(3)
_refine_ls_extinction_method none
_refine_ls_goodness_of_fit_ref 1.049
_refine_ls_hydrogen_treatment constr
_refine_ls_matrix_type full
_refine_ls_number_parameters 287
_refine_ls_number_reflns 6053
_refine_ls_number_restraints 32
_refine_ls_restrained_S_all 1.053
_refine_ls_R_factor_all 0.0546
_refine_ls_R_factor_gt 0.0443
_refine_ls_shift/su_max 0.000
_refine_ls_shift/su_mean 0.000
_refine_ls_structure_factor_coef Fsqd
_refine_ls_weighting_details 'w=1/[\s^2^(Fo^2^)+(0.0538P)^2^+0.3747P] where P=(Fo^2^+2Fc^2^)/3'
_refine_ls_weighting_scheme calc
_refine_ls_wR_factor_gt 0.1036
_refine_ls_wR_factor_ref 0.1097
_reflns_Friedel_coverage 0.758
_reflns_friedel_fraction_full 0.997
_reflns_friedel_fraction_max 0.970
_reflns_number_gt 5204
_reflns_number_total 6053
_reflns_threshold_expression 'I > 2\s(I)'
_cod_data_source_file cs5b02121_si_004.cif
_cod_data_source_block mo_JIF186B_0m
_cod_depositor_comments
;
The following automatic conversions were performed:

'_symmetry_cell_setting' value 'Orthorhombic' changed to
'orthorhombic' according to
/usr/data/users/saulius/crontab/automatic-downloads/rss-feeds/ACS/lib/dictionaries/cif_core.dic
dictionary named 'cif_core.dic' version 2.4.2 from 2011-04-26.

'_exptl_absorpt_correction_type' value 'Multi-scan' changed to
'multi-scan' according to
/usr/data/users/saulius/crontab/automatic-downloads/rss-feeds/ACS/lib/dictionaries/cif_core.dic
dictionary named 'cif_core.dic' version 2.4.2 from 2011-04-26.

Automatic conversion script
Id: cif_fix_values 4268 2015-11-12 08:31:59Z antanas 

 Adding full bibliography for 4513748--4513750.cif.
;
_cod_original_sg_symbol_H-M P2(1)2(1)2
_cod_original_formula_sum 'C23.73 H18.45 Cl0.70 N O3.12 S'
_cod_database_code 4513748
_shelx_space_group_comment
;
The symmetry employed for this shelxl refinement is uniquely defined
by the following loop, which should always be used as a source of
symmetry information in preference to the above space-group names.
They are only intended as comments.
;
_shelx_estimated_absorpt_t_min 0.909
_shelx_estimated_absorpt_t_max 0.959
_shelxl_version_number 2014-3

loop_
_space_group_symop_operation_xyz
'x, y, z'
'-x, -y, z'
'-x+1/2, y+1/2, -z'
'x+1/2, -y+1/2, -z'

loop_
_atom_site_label
_atom_site_type_symbol
_atom_site_fract_x
_atom_site_fract_y
_atom_site_fract_z
_atom_site_U_iso_or_equiv
_atom_site_adp_type
_atom_site_occupancy
_atom_site_site_symmetry_order
_atom_site_calc_flag
_atom_site_refinement_flags_posn
_atom_site_refinement_flags_adp
_atom_site_refinement_flags_occupancy
_atom_site_disorder_assembly
_atom_site_disorder_group
S1 S 0.79284(6) -0.06888(2) 0.50511(7) 0.01635(13) Uani 1 1 d . . . . .
N1 N 0.7897(2) 0.00167(7) 0.4887(2) 0.0169(4) Uani 1 1 d . . . . .
O1 O 0.7547(2) 0.01392(7) 0.7407(2) 0.0257(5) Uani 1 1 d . . . . .
O2 O 0.6624(2) -0.08905(7) 0.5567(2) 0.0251(4) Uani 1 1 d . . . . .
O3 O 0.9120(2) -0.08631(7) 0.5888(2) 0.0224(4) Uani 1 1 d . . . . .
C1 C 0.8138(3) -0.07757(9) 0.3081(3) 0.0185(5) Uani 1 1 d . . . . .
C2 C 0.8223(3) -0.12896(10) 0.2331(3) 0.0231(6) Uani 1 1 d . . . . .
H2 H 0.8194 -0.1634 0.2876 0.028 Uiso 1 1 calc R U . . .
C3 C 0.8350(3) -0.12742(11) 0.0754(4) 0.0293(7) Uani 1 1 d . . . . .
H3 H 0.8389 -0.1616 0.0197 0.035 Uiso 1 1 calc R U . . .
C4 C 0.8423(3) -0.07647(11) -0.0036(4) 0.0303(6) Uani 1 1 d . . . . .
H4 H 0.8522 -0.0766 -0.1118 0.036 Uiso 1 1 calc R U . . .
C5 C 0.8352(3) -0.02561(11) 0.0740(3) 0.0268(6) Uani 1 1 d . . . . .
H5 H 0.8416 0.0088 0.0198 0.032 Uiso 1 1 calc R U . . .
C6 C 0.8185(3) -0.02593(10) 0.2325(3) 0.0199(5) Uani 1 1 d . . . . .
C7 C 0.8029(3) 0.02186(9) 0.3359(3) 0.0184(5) Uani 1 1 d . . . . .
C8 C 0.8020(3) 0.07686(10) 0.3081(3) 0.0200(5) Uani 1 1 d . . . . .
H8 H 0.8100 0.0898 0.2057 0.024 Uiso 1 1 calc R U . . .
C9 C 0.7884(3) 0.11894(9) 0.4364(3) 0.0171(5) Uani 1 1 d . . . . .
H9 H 0.8832 0.1283 0.4728 0.021 Uiso 1 1 calc R U . . .
C10 C 0.7082(3) 0.09349(9) 0.5743(3) 0.0171(5) Uani 1 1 d . . . . .
H10 H 0.6101 0.0904 0.5408 0.021 Uiso 1 1 calc R U . . .
C11 C 0.7548(3) 0.03417(10) 0.6142(3) 0.0173(5) Uani 1 1 d . . . . .
C12 C 0.7202(3) 0.17334(9) 0.3862(3) 0.0154(5) Uani 1 1 d . . . . .
C13 C 0.5845(3) 0.17426(10) 0.3355(3) 0.0192(5) Uani 1 1 d . . . . .
H13 H 0.5348 0.1401 0.3255 0.023 Uiso 1 1 calc R U . . .
C14 C 0.5210(3) 0.22508(11) 0.2991(3) 0.0214(5) Uani 1 1 d . . . . .
H14 H 0.4282 0.2255 0.2649 0.026 Uiso 1 1 calc R U . . .
C15 C 0.5937(3) 0.27497(10) 0.3129(3) 0.0214(5) Uani 1 1 d . . . . .
H15 H 0.5502 0.3096 0.2896 0.026 Uiso 1 1 calc R U . . .
C16 C 0.7289(3) 0.27433(10) 0.3604(3) 0.0227(6) Uani 1 1 d . . . . .
H16 H 0.7785 0.3085 0.3686 0.027 Uiso 1 1 calc R U . . .
C17 C 0.7934(3) 0.22345(9) 0.3966(3) 0.0188(5) Uani 1 1 d . . . . .
H17 H 0.8869 0.2231 0.4283 0.023 Uiso 1 1 calc R U . . .
C18 C 0.7085(3) 0.13173(9) 0.7128(3) 0.0172(5) Uani 1 1 d . . . . .
C19 C 0.5956(3) 0.16614(12) 0.7394(3) 0.0264(6) Uani 1 1 d . . . . .
H19 H 0.5183 0.1644 0.6732 0.032 Uiso 1 1 calc R U . . .
C20 C 0.5954(4) 0.20338(12) 0.8635(4) 0.0319(7) Uani 1 1 d . . . . .
H20 H 0.5181 0.2269 0.8813 0.038 Uiso 1 1 calc R U . . .
C21 C 0.7082(4) 0.20586(11) 0.9603(3) 0.0285(6) Uani 1 1 d . . . . .
H21 H 0.7090 0.2313 1.0441 0.034 Uiso 1 1 calc R U . . .
C22 C 0.8198(3) 0.17109(11) 0.9340(3) 0.0241(6) Uani 1 1 d . . . . .
H22 H 0.8966 0.1724 1.0011 0.029 Uiso 1 1 calc R U . . .
C23 C 0.8205(3) 0.13441(10) 0.8110(3) 0.0205(5) Uani 1 1 d . . . . .
H23 H 0.8980 0.1110 0.7939 0.025 Uiso 1 1 calc R U . . .
C1S C 1.0000 0.5000 1.0448(9) 0.0443(17) Uani 0.7 2 d S TU P A 1
H1S1 H 0.9189 0.4945 1.1116 0.053 Uiso 0.35 1 calc R U P A 1
H1S2 H 1.0811 0.5055 1.1116 0.053 Uiso 0.35 1 calc R U P A 1
Cl1S Cl 0.97547(16) 0.56039(6) 0.9348(2) 0.0565(4) Uani 0.7 1 d . U P A 1
O1T O 1.0000 0.5000 0.7515(13) 0.039(3) Uani 0.25 2 d DS TU P B 2
C1T C 1.0000 0.5000 0.8945(14) 0.038(4) Uani 0.25 2 d DS TU P B 2
C2T C 1.001(2) 0.5498(6) 1.0062(19) 0.060(5) Uani 0.25 1 d D U P B 2
H2T1 H 1.0426 0.5825 0.9562 0.090 Uiso 0.25 1 calc R U P B 2
H2T2 H 1.0546 0.5400 1.0973 0.090 Uiso 0.25 1 calc R U P B 2
H2T3 H 0.9064 0.5588 1.0364 0.090 Uiso 0.25 1 calc R U P B 2

loop_
_atom_site_aniso_label
_atom_site_aniso_U_11
_atom_site_aniso_U_22
_atom_site_aniso_U_33
_atom_site_aniso_U_23
_atom_site_aniso_U_13
_atom_site_aniso_U_12
S1 0.0222(3) 0.0116(2) 0.0153(3) 0.0022(2) 0.0009(3) 0.0030(2)
N1 0.0285(11) 0.0095(7) 0.0127(9) 0.0015(7) -0.0004(10) 0.0026(7)
O1 0.0447(13) 0.0186(8) 0.0138(9) 0.0030(7) 0.0020(8) 0.0060(8)
O2 0.0272(11) 0.0184(8) 0.0296(11) 0.0029(8) 0.0068(9) -0.0015(7)
O3 0.0270(11) 0.0216(9) 0.0186(10) 0.0035(7) -0.0023(8) 0.0079(7)
C1 0.0249(13) 0.0146(10) 0.0160(12) 0.0004(9) -0.0019(10) 0.0032(9)
C2 0.0312(16) 0.0142(10) 0.0240(14) -0.0008(10) -0.0019(11) 0.0031(10)
C3 0.0429(18) 0.0196(12) 0.0253(15) -0.0075(11) -0.0010(13) 0.0072(11)
C4 0.0473(18) 0.0260(12) 0.0176(13) -0.0040(12) -0.0002(13) 0.0078(12)
C5 0.0426(18) 0.0207(12) 0.0171(14) 0.0004(10) -0.0004(12) 0.0081(11)
C6 0.0278(15) 0.0160(10) 0.0159(12) -0.0012(9) -0.0002(10) 0.0033(10)
C7 0.0253(13) 0.0184(10) 0.0115(12) 0.0014(8) 0.0002(11) 0.0041(10)
C8 0.0306(14) 0.0171(10) 0.0124(11) 0.0013(8) 0.0020(11) 0.0023(10)
C9 0.0231(12) 0.0129(9) 0.0153(12) 0.0021(8) -0.0003(11) 0.0036(9)
C10 0.0230(12) 0.0130(9) 0.0154(12) 0.0000(8) 0.0006(11) 0.0021(9)
C11 0.0236(12) 0.0154(10) 0.0130(12) 0.0007(9) 0.0004(9) 0.0022(9)
C12 0.0240(13) 0.0114(9) 0.0107(11) -0.0004(8) -0.0002(10) 0.0019(9)
C13 0.0216(13) 0.0156(10) 0.0205(14) 0.0009(9) -0.0004(10) -0.0020(9)
C14 0.0179(12) 0.0256(12) 0.0208(14) 0.0005(10) -0.0012(10) 0.0037(10)
C15 0.0284(14) 0.0158(11) 0.0199(13) 0.0006(10) 0.0034(11) 0.0076(10)
C16 0.0317(15) 0.0127(10) 0.0237(14) -0.0022(9) 0.0005(11) -0.0012(10)
C17 0.0189(12) 0.0173(10) 0.0203(13) -0.0028(9) -0.0011(11) -0.0004(10)
C18 0.0222(12) 0.0157(9) 0.0137(12) -0.0004(8) 0.0026(10) -0.0003(10)
C19 0.0274(15) 0.0279(13) 0.0238(15) -0.0051(12) -0.0026(11) 0.0067(11)
C20 0.0381(18) 0.0282(13) 0.0292(17) -0.0086(12) 0.0069(14) 0.0120(13)
C21 0.0427(18) 0.0238(11) 0.0191(14) -0.0039(10) 0.0063(13) -0.0020(12)
C22 0.0297(16) 0.0245(12) 0.0182(13) 0.0000(10) -0.0012(11) -0.0047(11)
C23 0.0231(14) 0.0205(11) 0.0181(13) 0.0010(9) 0.0018(10) 0.0004(10)
C1S 0.038(4) 0.056(4) 0.039(4) 0.000 0.000 0.009(3)
Cl1S 0.0369(7) 0.0536(8) 0.0789(12) 0.0083(8) -0.0141(8) 0.0054(6)
O1T 0.020(6) 0.072(8) 0.026(6) 0.000 0.000 0.005(6)
C1T 0.033(7) 0.047(7) 0.035(7) 0.000 0.000 0.000(5)
C2T 0.062(7) 0.062(6) 0.056(7) 0.015(5) -0.010(5) 0.011(5)

loop_
_atom_type_symbol
_atom_type_description
_atom_type_scat_dispersion_real
_atom_type_scat_dispersion_imag
_atom_type_scat_source
C C 0.0033 0.0016 'International Tables Vol C Tables 4.2.6.8 and 6.1.1.4'
H H 0.0000 0.0000 'International Tables Vol C Tables 4.2.6.8 and 6.1.1.4'
N N 0.0061 0.0033 'International Tables Vol C Tables 4.2.6.8 and 6.1.1.4'
O O 0.0106 0.0060 'International Tables Vol C Tables 4.2.6.8 and 6.1.1.4'
S S 0.1246 0.1234 'International Tables Vol C Tables 4.2.6.8 and 6.1.1.4'
Cl Cl 0.1484 0.1585 'International Tables Vol C Tables 4.2.6.8 and 6.1.1.4'

loop_
_geom_angle_atom_site_label_1
_geom_angle_atom_site_label_2
_geom_angle_atom_site_label_3
_geom_angle
_geom_angle_site_symmetry_3
O2 S1 O3 117.34(12) .
O2 S1 N1 110.24(11) .
O3 S1 N1 110.30(11) .
O2 S1 C1 111.99(13) .
O3 S1 C1 112.03(12) .
N1 S1 C1 92.11(11) .
C11 N1 C7 125.11(18) .
C11 N1 S1 119.64(16) .
C7 N1 S1 114.46(15) .
C2 C1 C6 123.4(2) .
C2 C1 S1 125.1(2) .
C6 C1 S1 111.41(18) .
C3 C2 C1 116.8(2) .
C2 C3 C4 121.2(3) .
C5 C4 C3 120.9(3) .
C4 C5 C6 119.0(3) .
C5 C6 C1 118.5(2) .
C5 C6 C7 128.4(2) .
C1 C6 C7 113.0(2) .
C8 C7 N1 120.1(2) .
C8 C7 C6 130.9(2) .
N1 C7 C6 108.98(19) .
C7 C8 C9 121.2(2) .
C8 C9 C12 113.0(2) .
C8 C9 C10 111.04(19) .
C12 C9 C10 109.6(2) .
C18 C10 C11 112.0(2) .
C18 C10 C9 112.47(19) .
C11 C10 C9 112.9(2) .
O1 C11 N1 120.1(2) .
O1 C11 C10 125.5(2) .
N1 C11 C10 114.2(2) .
C13 C12 C17 119.4(2) .
C13 C12 C9 121.3(2) .
C17 C12 C9 119.2(2) .
C12 C13 C14 120.4(2) .
C15 C14 C13 119.9(2) .
C16 C15 C14 120.2(2) .
C15 C16 C17 120.3(2) .
C12 C17 C16 119.9(2) .
C23 C18 C19 119.3(2) .
C23 C18 C10 121.6(2) .
C19 C18 C10 119.2(2) .
C18 C19 C20 120.3(3) .
C21 C20 C19 119.8(3) .
C22 C21 C20 119.6(3) .
C21 C22 C23 120.7(3) .
C22 C23 C18 120.3(3) .
Cl1S C1S Cl1S 113.3(5) 2_765
O1T C1T C2T 129.4(8) .
O1T C1T C2T 129.4(8) 2_765
C2T C1T C2T 101.2(16) 2_765

loop_
_geom_bond_atom_site_label_1
_geom_bond_atom_site_label_2
_geom_bond_distance
_geom_bond_site_symmetry_2
S1 O2 1.430(2) .
S1 O3 1.432(2) .
S1 N1 1.6879(18) .
S1 C1 1.746(3) .
N1 C11 1.385(3) .
N1 C7 1.425(3) .
O1 C11 1.206(3) .
C1 C2 1.391(3) .
C1 C6 1.397(3) .
C2 C3 1.384(4) .
C3 C4 1.399(4) .
C4 C5 1.391(4) .
C5 C6 1.395(4) .
C6 C7 1.462(3) .
C7 C8 1.333(3) .
C8 C9 1.510(3) .
C9 C12 1.521(3) .
C9 C10 1.558(4) .
C10 C18 1.515(3) .
C10 C11 1.525(3) .
C12 C13 1.392(4) .
C12 C17 1.394(3) .
C13 C14 1.396(3) .
C14 C15 1.389(4) .
C15 C16 1.378(4) .
C16 C17 1.402(3) .
C18 C23 1.388(4) .
C18 C19 1.390(4) .
C19 C20 1.402(4) .
C20 C21 1.386(5) .
C21 C22 1.384(4) .
C22 C23 1.385(4) .
C1S Cl1S 1.747(5) .
C1S Cl1S 1.747(5) 2_765
O1T C1T 1.250(7) .
C1T C2T 1.538(7) .
C1T C2T 1.538(7) 2_765

loop_
_geom_torsion_atom_site_label_1
_geom_torsion_atom_site_label_2
_geom_torsion_atom_site_label_3
_geom_torsion_atom_site_label_4
_geom_torsion
O2 S1 N1 C11 56.5(2)
O3 S1 N1 C11 -74.7(2)
C1 S1 N1 C11 170.9(2)
O2 S1 N1 C7 -113.9(2)
O3 S1 N1 C7 115.0(2)
C1 S1 N1 C7 0.5(2)
O2 S1 C1 C2 -65.8(3)
O3 S1 C1 C2 68.4(3)
N1 S1 C1 C2 -178.7(3)
O2 S1 C1 C6 113.1(2)
O3 S1 C1 C6 -112.7(2)
N1 S1 C1 C6 0.2(2)
C6 C1 C2 C3 -0.5(4)
S1 C1 C2 C3 178.3(2)
C1 C2 C3 C4 1.5(5)
C2 C3 C4 C5 -0.8(5)
C3 C4 C5 C6 -1.0(5)
C4 C5 C6 C1 1.9(5)
C4 C5 C6 C7 -177.2(3)
C2 C1 C6 C5 -1.2(4)
S1 C1 C6 C5 179.9(2)
C2 C1 C6 C7 178.0(3)
S1 C1 C6 C7 -0.9(3)
C11 N1 C7 C8 10.3(4)
S1 N1 C7 C8 -180.0(2)
C11 N1 C7 C6 -170.8(2)
S1 N1 C7 C6 -1.0(3)
C5 C6 C7 C8 -0.9(5)
C1 C6 C7 C8 180.0(3)
C5 C6 C7 N1 -179.6(3)
C1 C6 C7 N1 1.2(3)
N1 C7 C8 C9 0.6(4)
C6 C7 C8 C9 -178.1(3)
C7 C8 C9 C12 -151.4(3)
C7 C8 C9 C10 -27.7(4)
C8 C9 C10 C18 172.6(2)
C12 C9 C10 C18 -61.9(3)
C8 C9 C10 C11 44.7(3)
C12 C9 C10 C11 170.2(2)
C7 N1 C11 O1 -175.3(3)
S1 N1 C11 O1 15.4(4)
C7 N1 C11 C10 9.2(4)
S1 N1 C11 C10 -160.12(19)
C18 C10 C11 O1 20.3(4)
C9 C10 C11 O1 148.4(3)
C18 C10 C11 N1 -164.5(2)
C9 C10 C11 N1 -36.3(3)
C8 C9 C12 C13 63.9(3)
C10 C9 C12 C13 -60.5(3)
C8 C9 C12 C17 -118.4(3)
C10 C9 C12 C17 117.1(3)
C17 C12 C13 C14 -1.7(4)
C9 C12 C13 C14 175.9(2)
C12 C13 C14 C15 0.3(4)
C13 C14 C15 C16 0.9(4)
C14 C15 C16 C17 -0.7(4)
C13 C12 C17 C16 1.9(4)
C9 C12 C17 C16 -175.8(2)
C15 C16 C17 C12 -0.7(4)
C11 C10 C18 C23 48.1(3)
C9 C10 C18 C23 -80.3(3)
C11 C10 C18 C19 -133.9(3)
C9 C10 C18 C19 97.8(3)
C23 C18 C19 C20 0.4(4)
C10 C18 C19 C20 -177.7(3)
C18 C19 C20 C21 -0.1(5)
C19 C20 C21 C22 -0.6(5)
C20 C21 C22 C23 0.8(4)
C21 C22 C23 C18 -0.5(4)
C19 C18 C23 C22 -0.2(4)
C10 C18 C23 C22 177.9(2)
